data_1533600
loop_
_publ_author_name
'Bae Myung Nam'
'Mee Kyung Song'
'Seff, K.'
'Kim Yang'

_publ_section_title
;
 Crystal structure of Mn46 Si100 Al92 O384 * 89(H2 S), a hydrogen sulfide
 sorption complex of fully dehydrated Mn(2+)-exchanged zeolite X
;
_journal_name_full 'Microporous and Mesoporous Materials'
_journal_page_first 21
_journal_page_last 31
_journal_volume 63
_journal_year 2003
_chemical_formula_sum 'Al92 H178 Mn46 O384 S89 Si100'
_chemical_name_systematic 'Mn46 (Al92 Si100 O384) (H2 S)89'
_space_group_IT_number 203
_symmetry_space_group_name_Hall '-F 2uv 2vw 3'
_symmetry_space_group_name_H-M 'F d -3 :2'
_cell_angle_alpha 90
_cell_angle_beta 90
_cell_angle_gamma 90
_cell_formula_units_Z 1
_cell_length_a 24.628
_cell_length_b 24.628
_cell_length_c 24.628
_cell_volume 14937.827
_citation_journal_id_ASTM MIMMFJ
_cod_data_source_file BaeMyungNam_MIMMFJ_2003_855.cif
_cod_data_source_block H178Al92Mn46O384S89Si100
_cod_original_cell_volume 14937.83
_cod_original_formula_sum 'H178 Al92 Mn46 O384 S89 Si100'
_cod_database_code 1533600

loop_
_symmetry_equiv_pos_as_xyz
x,y,z
-x+1/4,-y+1/4,z
x,-y+1/4,-z+1/4
-x+1/4,y,-z+1/4
z,x,y
-z+1/4,-x+1/4,y
z,-x+1/4,-y+1/4
-z+1/4,x,-y+1/4
y,z,x
y,-z+1/4,-x+1/4
-y+1/4,z,-x+1/4
-y+1/4,-z+1/4,x
-x,-y,-z
x-1/4,y-1/4,-z
-x,y-1/4,z-1/4
x-1/4,-y,z-1/4
-z,-x,-y
z-1/4,x-1/4,-y
-z,x-1/4,y-1/4
z-1/4,-x,y-1/4
-y,-z,-x
-y,z-1/4,x-1/4
y-1/4,-z,x-1/4
y-1/4,z-1/4,-x
x,y+1/2,z+1/2
-x+1/4,-y+3/4,z+1/2
x,-y+3/4,-z+3/4
-x+1/4,y+1/2,-z+3/4
z,x+1/2,y+1/2
-z+1/4,-x+3/4,y+1/2
z,-x+3/4,-y+3/4
-z+1/4,x+1/2,-y+3/4
y,z+1/2,x+1/2
y,-z+3/4,-x+3/4
-y+1/4,z+1/2,-x+3/4
-y+1/4,-z+3/4,x+1/2
-x,-y+1/2,-z+1/2
x-1/4,y+1/4,-z+1/2
-x,y+1/4,z+1/4
x-1/4,-y+1/2,z+1/4
-z,-x+1/2,-y+1/2
z-1/4,x+1/4,-y+1/2
-z,x+1/4,y+1/4
z-1/4,-x+1/2,y+1/4
-y,-z+1/2,-x+1/2
-y,z+1/4,x+1/4
y-1/4,-z+1/2,x+1/4
y-1/4,z+1/4,-x+1/2
x+1/2,y,z+1/2
-x+3/4,-y+1/4,z+1/2
x+1/2,-y+1/4,-z+3/4
-x+3/4,y,-z+3/4
z+1/2,x,y+1/2
-z+3/4,-x+1/4,y+1/2
z+1/2,-x+1/4,-y+3/4
-z+3/4,x,-y+3/4
y+1/2,z,x+1/2
y+1/2,-z+1/4,-x+3/4
-y+3/4,z,-x+3/4
-y+3/4,-z+1/4,x+1/2
-x+1/2,-y,-z+1/2
x+1/4,y-1/4,-z+1/2
-x+1/2,y-1/4,z+1/4
x+1/4,-y,z+1/4
-z+1/2,-x,-y+1/2
z+1/4,x-1/4,-y+1/2
-z+1/2,x-1/4,y+1/4
z+1/4,-x,y+1/4
-y+1/2,-z,-x+1/2
-y+1/2,z-1/4,x+1/4
y+1/4,-z,x+1/4
y+1/4,z-1/4,-x+1/2
x+1/2,y+1/2,z
-x+3/4,-y+3/4,z
x+1/2,-y+3/4,-z+1/4
-x+3/4,y+1/2,-z+1/4
z+1/2,x+1/2,y
-z+3/4,-x+3/4,y
z+1/2,-x+3/4,-y+1/4
-z+3/4,x+1/2,-y+1/4
y+1/2,z+1/2,x
y+1/2,-z+3/4,-x+1/4
-y+3/4,z+1/2,-x+1/4
-y+3/4,-z+3/4,x
-x+1/2,-y+1/2,-z
x+1/4,y+1/4,-z
-x+1/2,y+1/4,z-1/4
x+1/4,-y+1/2,z-1/4
-z+1/2,-x+1/2,-y
z+1/4,x+1/4,-y
-z+1/2,x+1/4,y-1/4
z+1/4,-x+1/2,y-1/4
-y+1/2,-z+1/2,-x
-y+1/2,z+1/4,x-1/4
y+1/4,-z+1/2,x-1/4
y+1/4,z+1/4,-x

loop_
_atom_site_label
_atom_site_type_symbol
_atom_site_fract_x
_atom_site_fract_y
_atom_site_fract_z
_atom_site_occupancy
_atom_site_U_iso_or_equiv
O2 O-2 -0.0031 -0.0018 0.1476 1 0.0
O4 O-2 -0.067 0.0835 0.1693 1 0.0
Mn1 Mn+2 0 0 0 1 0.0
Al1 Al+3 -0.0522 0.1229 0.0347 0.2604 0.0
Si1 Si+4 -0.0522 0.1229 0.0347 0.7396 0.0
S3 S-2 0.4546 0.136 0.1526 0.2292 0.0
O1 O-2 0.8902 0.002 0.1057 1 0.0
S1 S-2 0.1505 0.1505 0.1505 0.25 0.0
Mn2 Mn+2 0.2289 0.2289 0.2289 0.7813 0.0
S2 S-2 0.2864 0.2864 0.2864 0.7813 0.0
S4 S-2 0.4558 0.06 0.0558 0.3542 0.0
Mn3 Mn+2 0.2074 0.2074 0.2074 0.0781 0.0
Si2 Si+4 -0.0535 0.0379 0.1214 0.3021 0.0
Mn4 Mn+2 0.0634 0.0634 0.0634 0.0781 0.0
O3 O-2 -0.0316 0.0633 0.06 1 0.0
Al2 Al+3 -0.0535 0.0379 0.1214 0.6979 0.0
